data_2206336
loop_
_publ_author_name
'Wei Wang'
'Bing Zhao'
'Peng-Wu Zheng'
'Xue-Min Duan'

_publ_section_title
;
 Bis[2-(1-phenyl-1<i>H</i>-tetrazol-5-ylsulfanyl)ethoxy] ether
;
_journal_coeditor_code AT6021
_journal_issue 8
_journal_name_full 'Acta Crystallographica Section E'
_journal_page_first o2623
_journal_page_last o2624
_journal_paper_doi 10.1107/S160053680502249X
_journal_volume 61
_journal_year 2005
_chemical_formula_iupac 'C20 H22 N8 O2 S2'
_chemical_formula_moiety 'C20 H22 N8 O2 S2'
_chemical_formula_sum 'C20 H22 N8 O2 S2'
_chemical_formula_weight 470.60
_chemical_melting_point 398
_chemical_name_systematic
;
Bis[2-(1-phenyl-1H-tetrazol-5-ylsulfanyl)ethoxy] ether
;
_space_group_IT_number 61
_symmetry_cell_setting orthorhombic
_symmetry_space_group_name_Hall '-P 2ac 2ab'
_symmetry_space_group_name_H-M 'P b c a'
_atom_sites_solution_hydrogens geom
_atom_sites_solution_primary direct
_atom_sites_solution_secondary difmap
_cell_angle_alpha 90
_cell_angle_beta 90
_cell_angle_gamma 90
_cell_formula_units_Z 4
_cell_length_a 14.929(5)
_cell_length_b 8.2223(16)
_cell_length_c 18.737(6)
_cell_measurement_reflns_used 2662
_cell_measurement_temperature 293(2)
_cell_measurement_theta_max 25.18
_cell_measurement_theta_min 2.57
_cell_volume 2300.0(12)
_computing_cell_refinement SMART
_computing_data_collection 'SMART (Bruker, 1997)'
_computing_data_reduction 'SAINT (Bruker, 1997)'
_computing_molecular_graphics 'SHELXTL (Bruker, 1997)'
_computing_publication_material SHELXTL
_computing_structure_refinement 'SHELXL97 (Sheldrick, 1997)'
_computing_structure_solution 'SHELXS97 (Sheldrick, 1997)'
_diffrn_ambient_temperature 293(2)
_diffrn_measured_fraction_theta_full 0.993
_diffrn_measured_fraction_theta_max 0.993
_diffrn_measurement_device_type 'Bruker SMART CCD area-detector'
_diffrn_measurement_method '\f and \w'
_diffrn_radiation_monochromator graphite
_diffrn_radiation_source 'fine-focus sealed tube'
_diffrn_radiation_type 'Mo K\a'
_diffrn_radiation_wavelength 0.71073
_diffrn_reflns_av_R_equivalents 0.070
_diffrn_reflns_av_sigmaI/netI 0.0488
_diffrn_reflns_limit_h_max 18
_diffrn_reflns_limit_h_min -13
_diffrn_reflns_limit_k_max 9
_diffrn_reflns_limit_k_min -10
_diffrn_reflns_limit_l_max 23
_diffrn_reflns_limit_l_min -21
_diffrn_reflns_number 12227
_diffrn_reflns_theta_full 26.37
_diffrn_reflns_theta_max 26.37
_diffrn_reflns_theta_min 2.17
_diffrn_standards_number 0
_exptl_absorpt_coefficient_mu 0.266
_exptl_absorpt_correction_T_max 0.974
_exptl_absorpt_correction_T_min 0.938
_exptl_absorpt_correction_type multi-scan
_exptl_absorpt_process_details '(SADABS; Sheldrick, 1996)'
_exptl_crystal_colour colourless
_exptl_crystal_density_diffrn 1.359
_exptl_crystal_density_method 'not measured'
_exptl_crystal_description block
_exptl_crystal_F_000 984
_exptl_crystal_size_max 0.24
_exptl_crystal_size_mid 0.20
_exptl_crystal_size_min 0.10
_refine_diff_density_max 0.21
_refine_diff_density_min -0.28
_refine_ls_extinction_method none
_refine_ls_goodness_of_fit_ref 1.01
_refine_ls_hydrogen_treatment constr
_refine_ls_matrix_type full
_refine_ls_number_parameters 145
_refine_ls_number_reflns 2356
_refine_ls_number_restraints 0
_refine_ls_restrained_S_all 1.01
_refine_ls_R_factor_all 0.091
_refine_ls_R_factor_gt 0.044
_refine_ls_shift/su_max 0.000
_refine_ls_shift/su_mean 0.000
_refine_ls_structure_factor_coef Fsqd
_refine_ls_weighting_details 'w = 1/[\s^2^(Fo^2^)+(0.0575P)^2^+0.95P] where P = (Fo^2^+2Fc^2^)/3'
_refine_ls_weighting_scheme calc
_refine_ls_wR_factor_gt 1.101
_refine_ls_wR_factor_ref 0.128
_reflns_number_gt 1429
_reflns_number_total 2356
_reflns_threshold_expression I>2\s(I)
_cod_data_source_file at6021.cif
_cod_data_source_block I
_cod_depositor_comments
;
The following automatic conversions were performed:
'_symmetry_cell_setting' value 'Orthorhombic' changed to 'orthorhombic'
according to '/home/saulius/struct/CIF-dictionaries/cif_core.dic'
dictionary named 'cif_core.dic' version 2.4.1 from 2010-06-29.

Automatic conversion script
Id: cif_fix_enum 1527 2010-12-29 10:47:43Z saulius 

The following automatic conversions were performed:

'_symmetry_cell_setting' value 'Orthorhombic' changed to
'orthorhombic' according to
/home/saulius/struct/CIF-dictionaries/cif_core.dic dictionary named
'cif_core.dic' version 2.4.1 from 2010-06-29.

Automatic conversion script
Id: cif_fix_values 1715 2011-07-08 13:25:40Z adriana 
;
_cod_database_code 2206336

loop_
_symmetry_equiv_pos_as_xyz
'x, y, z'
'-x+1/2, -y, z+1/2'
'-x, y+1/2, -z+1/2'
'x+1/2, -y+1/2, -z'
'-x, -y, -z'
'x-1/2, y, -z-1/2'
'x, -y-1/2, z-1/2'
'-x-1/2, y-1/2, z'

loop_
_atom_site_label
_atom_site_fract_x
_atom_site_fract_y
_atom_site_fract_z
_atom_site_U_iso_or_equiv
_atom_site_adp_type
_atom_site_calc_flag
_atom_site_refinement_flags
_atom_site_occupancy
_atom_site_type_symbol
S1 0.17416(4) 0.21193(10) 0.25982(3) 0.0440(2) Uani d . 1 S
O1 0.06129(14) 0.3699(3) 0.44061(10) 0.0596(6) Uani d . 1 O
N1 0.32132(16) 0.3016(3) 0.33927(12) 0.0454(6) Uani d . 1 N
N2 0.41120(17) 0.3097(3) 0.32744(13) 0.0539(7) Uani d . 1 N
N3 0.43159(15) 0.2681(3) 0.26312(13) 0.0514(6) Uani d . 1 N
N4 0.35254(14) 0.2300(3) 0.22993(11) 0.0373(5) Uani d . 1 N
C1 0.0163(2) 0.5141(4) 0.46286(16) 0.0639(10) Uani d . 1 C
H1A -0.0336 0.5370 0.4314 0.077 Uiso calc R 1 H
H1B 0.0571 0.6059 0.4617 0.077 Uiso calc R 1 H
C2 0.0995(2) 0.3857(4) 0.37217(14) 0.0500(8) Uani d . 1 C
H2A 0.1502 0.4594 0.3737 0.060 Uiso calc R 1 H
H2B 0.0558 0.4283 0.3388 0.060 Uiso calc R 1 H
C3 0.12926(19) 0.2185(3) 0.34970(13) 0.0427(7) Uani d . 1 C
H3A 0.0786 0.1449 0.3527 0.051 Uiso calc R 1 H
H3B 0.1747 0.1803 0.3827 0.051 Uiso calc R 1 H
C4 0.28641(17) 0.2517(3) 0.27823(13) 0.0350(6) Uani d . 1 C
C5 0.35038(17) 0.1762(3) 0.15739(13) 0.0380(7) Uani d . 1 C
C6 0.2968(2) 0.2555(4) 0.10911(15) 0.0612(9) Uani d . 1 C
H6 0.2614 0.3426 0.1234 0.073 Uiso calc R 1 H
C7 0.2962(3) 0.2035(5) 0.03861(17) 0.0753(11) Uani d . 1 C
H7 0.2596 0.2549 0.0054 0.090 Uiso calc R 1 H
C8 0.3496(3) 0.0766(5) 0.01787(16) 0.0654(10) Uani d . 1 C
H8 0.3498 0.0434 -0.0296 0.078 Uiso calc R 1 H
C9 0.4027(2) -0.0016(4) 0.06656(17) 0.0554(8) Uani d . 1 C
H9 0.4390 -0.0873 0.0520 0.066 Uiso calc R 1 H
C10 0.40246(18) 0.0462(3) 0.13699(14) 0.0437(7) Uani d . 1 C
H10 0.4371 -0.0087 0.1704 0.052 Uiso calc R 1 H

loop_
_atom_site_aniso_label
_atom_site_aniso_U_11
_atom_site_aniso_U_22
_atom_site_aniso_U_33
_atom_site_aniso_U_12
_atom_site_aniso_U_13
_atom_site_aniso_U_23
S1 0.0379(4) 0.0633(5) 0.0309(4) -0.0015(3) 0.0024(3) -0.0053(3)
O1 0.0804(15) 0.0534(14) 0.0449(12) 0.0080(11) 0.0258(11) -0.0061(10)
N1 0.0500(15) 0.0485(16) 0.0377(13) -0.0068(12) -0.0028(11) -0.0054(11)
N2 0.0518(16) 0.0614(18) 0.0486(16) -0.0100(13) -0.0097(12) -0.0042(13)
N3 0.0420(14) 0.0622(17) 0.0500(16) -0.0087(12) -0.0048(11) -0.0006(13)
N4 0.0341(12) 0.0450(14) 0.0327(12) -0.0012(10) 0.0003(9) -0.0004(10)
C1 0.082(3) 0.056(2) 0.0527(19) 0.0048(18) 0.0232(17) -0.0122(16)
C2 0.0626(19) 0.0476(19) 0.0398(16) 0.0034(15) 0.0142(14) -0.0025(14)
C3 0.0432(15) 0.0485(18) 0.0365(15) -0.0015(13) 0.0131(12) -0.0010(13)
C4 0.0425(15) 0.0351(16) 0.0272(13) -0.0001(12) 0.0002(11) 0.0011(10)
C5 0.0361(15) 0.0473(18) 0.0306(14) -0.0004(12) 0.0068(11) 0.0022(12)
C6 0.075(2) 0.072(2) 0.0373(16) 0.0307(18) 0.0022(15) 0.0011(16)
C7 0.094(3) 0.095(3) 0.0371(17) 0.025(2) -0.0075(17) 0.0015(19)
C8 0.085(3) 0.076(3) 0.0352(16) -0.004(2) 0.0176(17) -0.0100(17)
C9 0.0567(19) 0.052(2) 0.058(2) -0.0019(15) 0.0252(16) -0.0098(16)
C10 0.0371(15) 0.0475(18) 0.0464(17) 0.0004(13) 0.0078(12) 0.0042(14)

loop_
_atom_type_symbol
_atom_type_description
_atom_type_scat_dispersion_real
_atom_type_scat_dispersion_imag
_atom_type_scat_source
C C 0.0033 0.0016
; International Tables
Vol. C, Tables 4.2.6.8 and 6.1.1.4
;
H H 0.0000 0.0000
; International Tables
Vol. C, Tables 4.2.6.8 and 6.1.1.4
;
N N 0.0061 0.0033
; International Tables
Vol. C, Tables 4.2.6.8 and 6.1.1.4
;
O O 0.0106 0.0060
; International Tables
Vol. C, Tables 4.2.6.8 and 6.1.1.4
;
S S 0.1246 0.1234
; International Tables
Vol. C, Tables 4.2.6.8 and 6.1.1.4
;

loop_
_geom_angle_atom_site_label_1
_geom_angle_atom_site_label_2
_geom_angle_atom_site_label_3
_geom_angle_site_symmetry_1
_geom_angle_site_symmetry_3
_geom_angle
_geom_angle_publ_flag
C4 S1 C3 . . 99.57(12) ?
C2 O1 C1 . . 112.3(2) ?
C4 N1 N2 . . 105.2(2) ?
N3 N2 N1 . . 111.8(2) ?
N2 N3 N4 . . 106.4(2) ?
C4 N4 N3 . . 107.2(2) ?
C4 N4 C5 . . 131.4(2) ?
N3 N4 C5 . . 121.4(2) ?
O1 C1 C1 . 5_566 107.3(3) ?
O1 C1 H1A . . 110.3 ?
C1 C1 H1A 5_566 . 110.3 ?
O1 C1 H1B . . 110.3 ?
C1 C1 H1B 5_566 . 110.3 ?
H1A C1 H1B . . 108.5 ?
O1 C2 C3 . . 106.8(2) ?
O1 C2 H2A . . 110.4 ?
C3 C2 H2A . . 110.4 ?
O1 C2 H2B . . 110.4 ?
C3 C2 H2B . . 110.4 ?
H2A C2 H2B . . 108.6 ?
C2 C3 S1 . . 113.35(19) ?
C2 C3 H3A . . 108.9 ?
S1 C3 H3A . . 108.9 ?
C2 C3 H3B . . 108.9 ?
S1 C3 H3B . . 108.9 ?
H3A C3 H3B . . 107.7 ?
N1 C4 N4 . . 109.4(2) yes
N1 C4 S1 . . 127.5(2) yes
N4 C4 S1 . . 123.06(19) ?
C6 C5 C10 . . 121.0(3) ?
C6 C5 N4 . . 119.5(2) ?
C10 C5 N4 . . 119.4(2) ?
C5 C6 C7 . . 119.0(3) ?
C5 C6 H6 . . 120.5 ?
C7 C6 H6 . . 120.5 ?
C8 C7 C6 . . 120.1(3) ?
C8 C7 H7 . . 120.0 ?
C6 C7 H7 . . 120.0 ?
C7 C8 C9 . . 120.4(3) ?
C7 C8 H8 . . 119.8 ?
C9 C8 H8 . . 119.8 ?
C8 C9 C10 . . 120.2(3) ?
C8 C9 H9 . . 119.9 ?
C10 C9 H9 . . 119.9 ?
C5 C10 C9 . . 119.3(3) ?
C5 C10 H10 . . 120.3 ?
C9 C10 H10 . . 120.3 ?

loop_
_geom_bond_atom_site_label_1
_geom_bond_atom_site_label_2
_geom_bond_site_symmetry_2
_geom_bond_distance
_geom_bond_publ_flag
S1 C4 . 1.742(3) yes
S1 C3 . 1.813(2) yes
O1 C2 . 1.410(3) ?
O1 C1 . 1.425(3) ?
N1 C4 . 1.322(3) ?
N1 N2 . 1.362(3) ?
N2 N3 . 1.289(3) ?
N3 N4 . 1.370(3) ?
N4 C4 . 1.351(3) ?
N4 C5 . 1.430(3) ?
C1 C1 5_566 1.493(6) ?
C1 H1A . 0.9700 ?
C1 H1B . 0.9700 ?
C2 C3 . 1.505(4) ?
C2 H2A . 0.9700 ?
C2 H2B . 0.9700 ?
C3 H3A . 0.9700 ?
C3 H3B . 0.9700 ?
C5 C6 . 1.372(4) ?
C5 C10 . 1.376(4) ?
C6 C7 . 1.388(4) ?
C6 H6 . 0.9300 ?
C7 C8 . 1.369(5) ?
C7 H7 . 0.9300 ?
C8 C9 . 1.369(5) ?
C8 H8 . 0.9300 ?
C9 C10 . 1.377(4) ?
C9 H9 . 0.9300 ?
C10 H10 . 0.9300 ?

loop_
_geom_torsion_atom_site_label_1
_geom_torsion_atom_site_label_2
_geom_torsion_atom_site_label_3
_geom_torsion_atom_site_label_4
_geom_torsion_site_symmetry_4
_geom_torsion
C4 N1 N2 N3 . 0.1(3)
N1 N2 N3 N4 . -0.1(3)
N2 N3 N4 C4 . 0.0(3)
N2 N3 N4 C5 . -179.2(2)
C2 O1 C1 C1 5_566 -176.7(3)
C1 O1 C2 C3 . -169.7(3)
O1 C2 C3 S1 . 176.30(19)
C4 S1 C3 C2 . 89.4(2)
N2 N1 C4 N4 . -0.2(3)
N2 N1 C4 S1 . 178.1(2)
N3 N4 C4 N1 . 0.1(3)
C5 N4 C4 N1 . 179.2(3)
N3 N4 C4 S1 . -178.19(19)
C5 N4 C4 S1 . 0.9(4)
C3 S1 C4 N1 . -10.9(3)
C3 S1 C4 N4 . 167.1(2)
C4 N4 C5 C6 . 55.1(4)
N3 N4 C5 C6 . -125.9(3)
C4 N4 C5 C10 . -125.2(3)
N3 N4 C5 C10 . 53.8(3)
C10 C5 C6 C7 . -0.6(5)
N4 C5 C6 C7 . 179.1(3)
C5 C6 C7 C8 . -1.0(6)
C6 C7 C8 C9 . 1.1(6)
C7 C8 C9 C10 . 0.3(5)
C6 C5 C10 C9 . 2.0(4)
N4 C5 C10 C9 . -177.7(2)
C8 C9 C10 C5 . -1.9(4)
